data_2232860
loop_
_publ_author_name
'Yang, De-Liang'
'Zhao, Hong-Bin'
'Liao, Jun-Xu'
'Chen, Liang'
'Wang, Bang-Ying'

_publ_section_title
;
 {5,10,15,20-Tetrakis[4-(octyloxy)phenyl]porphyrinato}copper(II)
;
_journal_coeditor_code LX2202
_journal_issue 12
_journal_name_full 'Acta Crystallographica Section E'
_journal_page_first m1673
_journal_paper_doi 10.1107/S1600536811043698
_journal_volume 67
_journal_year 2011
_chemical_formula_iupac '[Cu (C76 H92 N4 O4)]'
_chemical_formula_moiety 'C76 H92 Cu N4 O4'
_chemical_formula_sum 'C76 H92 Cu N4 O4'
_chemical_formula_weight 1189.08
_chemical_name_systematic
;
{5,10,15,20-Tetrakis[4-(octyloxy)phenyl]porphyrinato}copper(II)
;
_space_group_IT_number 14
_symmetry_cell_setting monoclinic
_symmetry_space_group_name_Hall '-P 2ybc'
_symmetry_space_group_name_H-M 'P 1 21/c 1'
_atom_sites_solution_hydrogens difmap
_atom_sites_solution_primary direct
_atom_sites_solution_secondary difmap
_cell_angle_alpha 90.00
_cell_angle_beta 90.024(2)
_cell_angle_gamma 90.00
_cell_formula_units_Z 2
_cell_length_a 16.0521(16)
_cell_length_b 19.2628(18)
_cell_length_c 10.4767(10)
_cell_measurement_reflns_used 3031
_cell_measurement_temperature 185(2)
_cell_measurement_theta_max 23.51
_cell_measurement_theta_min 2.47
_cell_volume 3239.5(5)
_computing_cell_refinement 'SAINT (Bruker, 2002)'
_computing_data_collection 'SMART (Bruker, 2002)'
_computing_data_reduction 'SAINT (Bruker, 2002)'
_computing_molecular_graphics 'SHELXTL (Sheldrick, 2008)'
_computing_publication_material 'SHELXTL (Sheldrick, 2008)'
_computing_structure_refinement 'SHELXL97 (Sheldrick, 2008)'
_computing_structure_solution 'SHELXS97 (Sheldrick, 2008)'
_diffrn_ambient_temperature 185(2)
_diffrn_measured_fraction_theta_full 0.998
_diffrn_measured_fraction_theta_max 0.998
_diffrn_measurement_device_type 'Bruker APEX CCD area-detector'
_diffrn_measurement_method 'phi and omega scans'
_diffrn_radiation_monochromator graphite
_diffrn_radiation_source 'fine-focus sealed tube'
_diffrn_radiation_type MoK\a
_diffrn_radiation_wavelength 0.71073
_diffrn_reflns_av_R_equivalents 0.0638
_diffrn_reflns_av_sigmaI/netI 0.0747
_diffrn_reflns_limit_h_max 19
_diffrn_reflns_limit_h_min -16
_diffrn_reflns_limit_k_max 22
_diffrn_reflns_limit_k_min -22
_diffrn_reflns_limit_l_max 11
_diffrn_reflns_limit_l_min -12
_diffrn_reflns_number 17425
_diffrn_reflns_theta_full 25.05
_diffrn_reflns_theta_max 25.05
_diffrn_reflns_theta_min 1.65
_exptl_absorpt_coefficient_mu 0.390
_exptl_absorpt_correction_T_max 0.9695
_exptl_absorpt_correction_T_min 0.9191
_exptl_absorpt_correction_type multi-scan
_exptl_absorpt_process_details '(SADABS; Sheldrick, 2004)'
_exptl_crystal_colour purple
_exptl_crystal_density_diffrn 1.219
_exptl_crystal_density_method 'not measured'
_exptl_crystal_description block
_exptl_crystal_F_000 1274
_exptl_crystal_size_max 0.22
_exptl_crystal_size_mid 0.14
_exptl_crystal_size_min 0.08
_refine_diff_density_max 0.518
_refine_diff_density_min -0.431
_refine_ls_extinction_method none
_refine_ls_goodness_of_fit_ref 1.030
_refine_ls_hydrogen_treatment constr
_refine_ls_matrix_type full
_refine_ls_number_parameters 406
_refine_ls_number_reflns 5732
_refine_ls_number_restraints 4
_refine_ls_restrained_S_all 1.030
_refine_ls_R_factor_all 0.0968
_refine_ls_R_factor_gt 0.0496
_refine_ls_shift/su_max 0.002
_refine_ls_shift/su_mean 0.000
_refine_ls_structure_factor_coef Fsqd
_refine_ls_weighting_details 'calc w=1/[\s^2^(Fo^2^)+(0.0573P)^2^+0.5451P] where P=(Fo^2^+2Fc^2^)/3'
_refine_ls_weighting_scheme calc
_refine_ls_wR_factor_gt 0.1060
_refine_ls_wR_factor_ref 0.1244
_reflns_number_gt 3710
_reflns_number_total 5732
_reflns_threshold_expression I>2sigma(I)
_cod_data_source_file lx2202.cif
_cod_data_source_block I
_cod_original_sg_symbol_H-M 'P 21/c'
_cod_database_code 2232860
_cod_database_fobs_code 2232860

loop_
_symmetry_equiv_pos_as_xyz
'x, y, z'
'-x, y+1/2, -z+1/2'
'-x, -y, -z'
'x, -y-1/2, z-1/2'

loop_
_atom_site_type_symbol
_atom_site_label
_atom_site_fract_x
_atom_site_fract_y
_atom_site_fract_z
_atom_site_U_iso_or_equiv
_atom_site_adp_type
_atom_site_calc_flag
_atom_site_refinement_flags
_atom_site_occupancy
_atom_site_symmetry_multiplicity
_atom_site_disorder_assembly
_atom_site_disorder_group
Cu Cu1 0.0000 0.0000 0.0000 0.01922(16) Uani d S 1 2 . .
N N1 0.06186(15) 0.08619(10) 0.0474(2) 0.0187(6) Uani d . 1 2 . .
N N2 -0.09244(15) 0.05769(11) -0.0721(2) 0.0210(6) Uani d . 1 2 . .
O O1 0.47610(14) 0.09309(10) 0.4409(2) 0.0348(6) Uani d . 1 2 . .
O O2 -0.09354(13) 0.46495(9) -0.07939(19) 0.0286(5) Uani d . 1 2 . .
C C1 0.13671(19) 0.09088(14) 0.1114(3) 0.0210(7) Uani d . 1 2 . .
C C2 0.1588(2) 0.16259(14) 0.1298(3) 0.0248(8) Uani d . 1 2 . .
H H2 0.2070 0.1797 0.1721 0.030 Uiso calc R 1 1 . .
C C3 0.09840(19) 0.20081(14) 0.0755(3) 0.0248(7) Uani d . 1 2 . .
H H3 0.0967 0.2500 0.0710 0.030 Uiso calc R 1 1 . .
C C4 0.03719(19) 0.15420(14) 0.0259(3) 0.0207(7) Uani d . 1 2 . .
C C5 -0.03763(19) 0.17514(14) -0.0293(3) 0.0207(7) Uani d . 1 2 . .
C C6 -0.09829(19) 0.12931(14) -0.0732(3) 0.0217(7) Uani d . 1 2 . .
C C7 -0.17422(19) 0.14997(15) -0.1334(3) 0.0261(8) Uani d . 1 2 . .
H H7 -0.1929 0.1963 -0.1458 0.031 Uiso calc R 1 1 . .
C C8 -0.2143(2) 0.09192(14) -0.1693(3) 0.0279(8) Uani d . 1 2 . .
H H8 -0.2666 0.0895 -0.2115 0.033 Uiso calc R 1 1 . .
C C9 -0.16300(19) 0.03415(14) -0.1318(3) 0.0228(7) Uani d . 1 2 . .
C C10 0.18378(19) 0.03500(14) 0.1551(3) 0.0222(7) Uani d . 1 2 . .
C C11 0.26082(19) 0.05015(13) 0.2320(3) 0.0220(7) Uani d . 1 2 . .
C C12 0.3363(2) 0.06474(16) 0.1743(3) 0.0355(9) Uani d . 1 2 . .
H H12 0.3399 0.0651 0.0838 0.043 Uiso calc R 1 1 . .
C C13 0.4071(2) 0.07895(16) 0.2466(3) 0.0355(8) Uani d . 1 2 . .
H H13 0.4584 0.0892 0.2054 0.043 Uiso calc R 1 1 . .
C C14 0.4027(2) 0.07817(14) 0.3783(3) 0.0247(7) Uani d . 1 2 . .
C C15 0.3287(2) 0.06294(16) 0.4370(3) 0.0345(8) Uani d . 1 2 . .
H H15 0.3257 0.0615 0.5275 0.041 Uiso calc R 1 1 . .
C C16 0.2579(2) 0.04953(16) 0.3638(3) 0.0338(8) Uani d . 1 2 . .
H H16 0.2066 0.0398 0.4054 0.041 Uiso calc R 1 1 . .
C C17 0.4775(2) 0.08613(16) 0.5752(3) 0.0385(9) Uani d . 1 2 . .
H H17A 0.4683 0.0371 0.5997 0.046 Uiso calc R 1 1 . .
H H17B 0.4331 0.1148 0.6142 0.046 Uiso calc R 1 1 . .
C C18 0.5628(2) 0.11044(16) 0.6209(3) 0.0411(10) Uani d . 1 2 . .
H H18A 0.6065 0.0836 0.5761 0.049 Uiso calc R 1 1 . .
H H18B 0.5681 0.1009 0.7134 0.049 Uiso calc R 1 1 . .
C C19 0.5769(2) 0.18808(15) 0.5972(3) 0.0406(10) Uani d . 1 2 . .
H H19A 0.5860 0.1955 0.5048 0.049 Uiso calc R 1 1 . .
H H19B 0.5258 0.2136 0.6216 0.049 Uiso calc R 1 1 . .
C C20 0.6503(2) 0.21847(15) 0.6702(3) 0.0398(9) Uani d . 1 2 . .
H H20A 0.7026 0.1981 0.6372 0.048 Uiso calc R 1 1 . .
H H20B 0.6454 0.2059 0.7615 0.048 Uiso calc R 1 1 . .
C C21 0.6541(3) 0.29707(17) 0.6576(4) 0.0622(14) Uani d . 1 2 E .
H H21A 0.5985 0.3162 0.6785 0.075 Uiso calc R 1 1 . .
H H21B 0.6659 0.3087 0.5673 0.075 Uiso calc R 1 1 . .
C C22 0.7184(3) 0.33295(15) 0.7409(4) 0.0556(12) Uani d D 1 2 . .
H H22A 0.7746 0.3170 0.7090 0.067 Uiso d P 0.50 1 A 1
H H22B 0.7132 0.3124 0.8283 0.067 Uiso d P 0.50 1 B 1
H H22C 0.7748 0.3157 0.7158 0.067 Uiso d P 0.50 1 C 2
H H22D 0.7093 0.3198 0.8304 0.067 Uiso d P 0.50 1 D 2
C C23 0.6963(7) 0.4092(3) 0.7736(8) 0.058(3) Uani d PD 0.50 2 E 1
H H23A 0.7418 0.4298 0.8250 0.070 Uiso calc PR 0.50 1 E 1
H H23B 0.6448 0.4103 0.8255 0.070 Uiso calc PR 0.50 1 E 1
C C24 0.6835(11) 0.4525(9) 0.6519(11) 0.074(5) Uani d PD 0.50 2 E 1
H H24A 0.7345 0.4516 0.6006 0.111 Uiso calc PR 0.50 1 E 1
H H24B 0.6704 0.5005 0.6753 0.111 Uiso calc PR 0.50 1 E 1
H H24C 0.6374 0.4329 0.6023 0.111 Uiso calc PR 0.50 1 E 1
C C23' 0.7397(4) 0.4077(3) 0.6990(8) 0.0375(19) Uani d PD 0.50 2 E 2
H H23C 0.7837 0.4274 0.7547 0.045 Uiso calc PR 0.50 1 E 2
H H23D 0.7600 0.4081 0.6098 0.045 Uiso calc PR 0.50 1 E 2
C C24' 0.6590(8) 0.4505(7) 0.7108(15) 0.071(4) Uani d PD 0.50 2 E 2
H H24D 0.6196 0.4358 0.6446 0.106 Uiso calc PR 0.50 1 E 2
H H24E 0.6718 0.4999 0.7001 0.106 Uiso calc PR 0.50 1 E 2
H H24F 0.6343 0.4429 0.7952 0.106 Uiso calc PR 0.50 1 E 2
C C25 -0.05312(19) 0.25190(13) -0.0433(3) 0.0207(7) Uani d . 1 2 . .
C C26 -0.0115(2) 0.28857(15) -0.1366(3) 0.0331(8) Uani d . 1 2 . .
H H26 0.0260 0.2648 -0.1914 0.040 Uiso calc R 1 1 . .
C C27 -0.0233(2) 0.36000(15) -0.1522(3) 0.0323(8) Uani d . 1 2 . .
H H27 0.0057 0.3844 -0.2172 0.039 Uiso calc R 1 1 . .
C C28 -0.07731(19) 0.39466(14) -0.0727(3) 0.0237(7) Uani d . 1 2 . .
C C29 -0.1196(2) 0.35866(15) 0.0213(3) 0.0333(8) Uani d . 1 2 . .
H H29 -0.1573 0.3823 0.0760 0.040 Uiso calc R 1 1 . .
C C30 -0.1069(2) 0.28784(15) 0.0352(3) 0.0313(8) Uani d . 1 2 . .
H H30 -0.1360 0.2635 0.1004 0.038 Uiso calc R 1 1 . .
C C31 -0.04455(19) 0.50473(14) -0.1677(3) 0.0291(7) Uani d . 1 2 . .
H H31A -0.0479 0.4840 -0.2540 0.035 Uiso calc R 1 1 . .
H H31B 0.0145 0.5051 -0.1406 0.035 Uiso calc R 1 1 . .
C C32 -0.0785(2) 0.57783(14) -0.1696(3) 0.0297(8) Uani d . 1 2 . .
H H32A -0.0397 0.6080 -0.2177 0.036 Uiso calc R 1 1 . .
H H32B -0.0817 0.5955 -0.0811 0.036 Uiso calc R 1 1 . .
C C33 -0.1645(2) 0.58193(14) -0.2305(3) 0.0281(8) Uani d . 1 2 . .
H H33A -0.2037 0.5542 -0.1784 0.034 Uiso calc R 1 1 . .
H H33B -0.1618 0.5603 -0.3161 0.034 Uiso calc R 1 1 . .
C C34 -0.1993(2) 0.65486(14) -0.2445(3) 0.0313(8) Uani d . 1 2 . .
H H34A -0.2117 0.6739 -0.1588 0.038 Uiso calc R 1 1 . .
H H34B -0.1569 0.6850 -0.2848 0.038 Uiso calc R 1 1 . .
C C35 -0.2782(2) 0.65601(15) -0.3246(3) 0.0317(8) Uani d . 1 2 . .
H H35A -0.3214 0.6285 -0.2801 0.038 Uiso calc R 1 1 . .
H H35B -0.2665 0.6327 -0.4069 0.038 Uiso calc R 1 1 . .
C C36 -0.3136(2) 0.72779(16) -0.3526(3) 0.0441(10) Uani d . 1 2 . .
H H36A -0.3364 0.7475 -0.2727 0.053 Uiso calc R 1 1 . .
H H36B -0.2678 0.7585 -0.3815 0.053 Uiso calc R 1 1 . .
C C37 -0.3816(2) 0.72724(18) -0.4536(4) 0.0523(11) Uani d . 1 2 . .
H H37A -0.3575 0.7106 -0.5350 0.063 Uiso calc R 1 1 . .
H H37B -0.4011 0.7754 -0.4672 0.063 Uiso calc R 1 1 . .
C C38 -0.4555(3) 0.6823(2) -0.4201(4) 0.0675(13) Uani d . 1 2 . .
H H38A -0.4365 0.6350 -0.4022 0.101 Uiso calc R 1 1 . .
H H38B -0.4947 0.6816 -0.4918 0.101 Uiso calc R 1 1 . .
H H38C -0.4833 0.7012 -0.3444 0.101 Uiso calc R 1 1 . .

loop_
_atom_site_aniso_label
_atom_site_aniso_U_11
_atom_site_aniso_U_22
_atom_site_aniso_U_33
_atom_site_aniso_U_12
_atom_site_aniso_U_13
_atom_site_aniso_U_23
Cu1 0.0204(3) 0.0137(2) 0.0236(3) 0.0008(2) -0.0081(2) 0.0002(2)
N1 0.0211(15) 0.0150(12) 0.0199(13) 0.0008(10) -0.0039(11) -0.0011(10)
N2 0.0232(15) 0.0152(12) 0.0245(13) 0.0005(11) -0.0078(12) 0.0003(10)
O1 0.0303(14) 0.0343(12) 0.0398(13) -0.0059(10) -0.0178(11) -0.0014(10)
O2 0.0362(14) 0.0160(10) 0.0338(12) 0.0042(9) 0.0001(11) 0.0041(9)
C1 0.0227(19) 0.0195(15) 0.0207(16) -0.0004(13) -0.0048(14) -0.0018(12)
C2 0.028(2) 0.0177(15) 0.0288(18) -0.0044(13) -0.0066(15) -0.0023(13)
C3 0.028(2) 0.0162(15) 0.0302(17) -0.0013(13) -0.0048(15) -0.0030(13)
C4 0.027(2) 0.0146(14) 0.0204(16) -0.0006(13) -0.0001(14) -0.0010(12)
C5 0.0239(19) 0.0171(15) 0.0212(16) 0.0010(13) -0.0029(14) 0.0014(12)
C6 0.0251(19) 0.0158(14) 0.0241(16) 0.0022(13) -0.0055(14) 0.0010(12)
C7 0.028(2) 0.0173(15) 0.0333(18) 0.0031(13) -0.0088(15) -0.0009(13)
C8 0.025(2) 0.0231(16) 0.0352(18) 0.0033(14) -0.0132(15) 0.0030(14)
C9 0.0226(19) 0.0210(16) 0.0247(17) 0.0019(13) -0.0059(15) 0.0004(13)
C10 0.0225(19) 0.0200(15) 0.0239(17) 0.0004(13) -0.0057(14) -0.0013(13)
C11 0.0231(19) 0.0136(13) 0.0293(18) 0.0018(13) -0.0061(15) 0.0006(13)
C12 0.032(2) 0.047(2) 0.0276(18) -0.0055(17) -0.0092(17) 0.0038(15)
C13 0.023(2) 0.047(2) 0.036(2) -0.0092(16) -0.0029(16) 0.0014(16)
C14 0.024(2) 0.0174(15) 0.0324(18) -0.0010(13) -0.0105(15) -0.0020(13)
C15 0.033(2) 0.043(2) 0.0271(18) -0.0059(17) -0.0072(16) -0.0046(15)
C16 0.025(2) 0.044(2) 0.033(2) -0.0059(16) -0.0044(16) -0.0031(15)
C17 0.037(2) 0.0327(18) 0.046(2) -0.0014(16) -0.0179(18) -0.0003(16)
C18 0.042(2) 0.0279(18) 0.053(2) -0.0003(16) -0.0260(19) -0.0030(16)
C19 0.041(2) 0.0244(17) 0.056(2) 0.0008(16) -0.0239(19) -0.0009(16)
C20 0.036(2) 0.0232(17) 0.060(2) -0.0016(15) -0.0238(19) -0.0013(16)
C21 0.071(3) 0.0264(19) 0.089(3) -0.0103(19) -0.048(3) 0.0037(19)
C22 0.060(3) 0.0280(19) 0.079(3) -0.0016(18) -0.037(2) -0.0059(19)
C23 0.067(7) 0.038(5) 0.071(7) -0.008(5) -0.023(6) -0.006(4)
C24 0.121(14) 0.042(7) 0.059(9) -0.034(8) -0.011(7) 0.003(6)
C23' 0.036(5) 0.031(4) 0.046(5) -0.010(3) -0.008(4) -0.006(4)
C24' 0.068(9) 0.017(5) 0.127(14) 0.003(5) -0.013(9) -0.004(9)
C25 0.0227(18) 0.0160(14) 0.0232(16) -0.0007(13) -0.0057(14) -0.0001(13)
C26 0.044(2) 0.0224(16) 0.0333(19) 0.0090(15) 0.0062(17) 0.0008(14)
C27 0.042(2) 0.0220(16) 0.0327(19) 0.0030(15) 0.0068(17) 0.0076(14)
C28 0.027(2) 0.0181(14) 0.0258(17) 0.0043(13) -0.0088(15) -0.0002(13)
C29 0.036(2) 0.0259(17) 0.038(2) 0.0071(15) 0.0109(17) 0.0027(15)
C30 0.034(2) 0.0214(16) 0.0386(19) 0.0001(14) 0.0081(17) 0.0077(14)
C31 0.0313(19) 0.0213(15) 0.0346(17) 0.0000(15) -0.0004(15) 0.0068(15)
C32 0.031(2) 0.0189(15) 0.0387(19) -0.0027(14) -0.0070(16) 0.0032(14)
C33 0.033(2) 0.0187(15) 0.0330(18) 0.0009(14) -0.0063(16) 0.0013(13)
C34 0.037(2) 0.0194(15) 0.0372(19) -0.0010(14) -0.0089(17) 0.0004(14)
C35 0.037(2) 0.0222(16) 0.0357(19) 0.0012(15) -0.0099(17) 0.0013(14)
C36 0.050(3) 0.0279(18) 0.055(2) 0.0076(17) -0.019(2) -0.0024(17)
C37 0.060(3) 0.0310(19) 0.066(3) 0.0086(19) -0.029(2) 0.0057(18)
C38 0.048(3) 0.079(3) 0.076(3) 0.010(2) -0.023(2) 0.014(2)

loop_
_atom_type_symbol
_atom_type_description
_atom_type_scat_dispersion_real
_atom_type_scat_dispersion_imag
_atom_type_scat_source
C C 0.0033 0.0016 'International Tables Vol C Tables 4.2.6.8 and 6.1.1.4'
H H 0.0000 0.0000 'International Tables Vol C Tables 4.2.6.8 and 6.1.1.4'
N N 0.0061 0.0033 'International Tables Vol C Tables 4.2.6.8 and 6.1.1.4'
O O 0.0106 0.0060 'International Tables Vol C Tables 4.2.6.8 and 6.1.1.4'
Cu Cu 0.3201 1.2651 'International Tables Vol C Tables 4.2.6.8 and 6.1.1.4'

loop_
_geom_angle_atom_site_label_1
_geom_angle_atom_site_label_2
_geom_angle_atom_site_label_3
_geom_angle_site_symmetry_1
_geom_angle_site_symmetry_3
_geom_angle
N1 Cu1 N1 3 . 180.00(6)
N1 Cu1 N2 3 . 89.96(9)
N1 Cu1 N2 . . 90.04(9)
N1 Cu1 N2 3 3 90.04(9)
N1 Cu1 N2 . 3 89.96(9)
N2 Cu1 N2 . 3 180.0
C1 N1 C4 . . 105.4(2)
C1 N1 Cu1 . . 127.47(17)
C4 N1 Cu1 . . 127.10(19)
C9 N2 C6 . . 105.7(2)
C9 N2 Cu1 . . 126.93(18)
C6 N2 Cu1 . . 127.40(18)
C14 O1 C17 . . 117.9(3)
C28 O2 C31 . . 116.9(2)
N1 C1 C10 . . 125.6(2)
N1 C1 C2 . . 110.0(2)
C10 C1 C2 . . 124.4(3)
C3 C2 C1 . . 106.9(3)
C3 C2 H2 . . 126.5
C1 C2 H2 . . 126.5
C2 C3 C4 . . 107.8(2)
C2 C3 H3 . . 126.1
C4 C3 H3 . . 126.1
C5 C4 N1 . . 125.9(2)
C5 C4 C3 . . 124.2(2)
N1 C4 C3 . . 109.8(2)
C6 C5 C4 . . 123.8(2)
C6 C5 C25 . . 118.4(3)
C4 C5 C25 . . 117.8(2)
N2 C6 C5 . . 125.6(3)
N2 C6 C7 . . 109.8(2)
C5 C6 C7 . . 124.4(2)
C8 C7 C6 . . 107.4(3)
C8 C7 H7 . . 126.3
C6 C7 H7 . . 126.3
C7 C8 C9 . . 107.1(3)
C7 C8 H8 . . 126.5
C9 C8 H8 . . 126.5
N2 C9 C10 . 3 126.4(3)
N2 C9 C8 . . 109.9(2)
C10 C9 C8 3 . 123.7(3)
C1 C10 C9 . 3 123.5(3)
C1 C10 C11 . . 118.2(2)
C9 C10 C11 3 . 118.4(2)
C12 C11 C16 . . 118.0(3)
C12 C11 C10 . . 121.7(3)
C16 C11 C10 . . 120.3(3)
C11 C12 C13 . . 121.1(3)
C11 C12 H12 . . 119.4
C13 C12 H12 . . 119.4
C12 C13 C14 . . 119.9(3)
C12 C13 H13 . . 120.0
C14 C13 H13 . . 120.0
C15 C14 O1 . . 124.9(3)
C15 C14 C13 . . 119.7(3)
O1 C14 C13 . . 115.4(3)
C14 C15 C16 . . 120.0(3)
C14 C15 H15 . . 120.0
C16 C15 H15 . . 120.0
C11 C16 C15 . . 121.3(3)
C11 C16 H16 . . 119.4
C15 C16 H16 . . 119.4
O1 C17 C18 . . 107.3(3)
O1 C17 H17A . . 110.2
C18 C17 H17A . . 110.2
O1 C17 H17B . . 110.2
C18 C17 H17B . . 110.2
H17A C17 H17B . . 108.5
C17 C18 C19 . . 112.4(3)
C17 C18 H18A . . 109.1
C19 C18 H18A . . 109.1
C17 C18 H18B . . 109.1
C19 C18 H18B . . 109.1
H18A C18 H18B . . 107.9
C20 C19 C18 . . 114.1(2)
C20 C19 H19A . . 108.7
C18 C19 H19A . . 108.7
C20 C19 H19B . . 108.7
C18 C19 H19B . . 108.7
H19A C19 H19B . . 107.6
C19 C20 C21 . . 111.7(3)
C19 C20 H20A . . 109.3
C21 C20 H20A . . 109.3
C19 C20 H20B . . 109.3
C21 C20 H20B . . 109.3
H20A C20 H20B . . 107.9
C20 C21 C22 . . 115.5(3)
C20 C21 H21A . . 108.4
C22 C21 H21A . . 108.4
C20 C21 H21B . . 108.4
C22 C21 H21B . . 108.4
H21A C21 H21B . . 107.5
C23' C22 C23 . . 39.6(4)
C23' C22 C21 . . 114.4(4)
C23 C22 C21 . . 113.8(4)
C23' C22 H22A . . 89.5
C23 C22 H22A . . 124.4
C21 C22 H22A . . 106.2
C23' C22 H22B . . 130.3
C23 C22 H22B . . 98.8
C21 C22 H22B . . 106.9
H22A C22 H22B . . 104.8
C23' C22 H22C . . 92.0
C23 C22 H22C . . 125.5
C21 C22 H22C . . 108.3
C23' C22 H22D . . 122.9
C21 C22 H22D . . 109.4
H22C C22 H22D . . 107.4
C22 C23 C24 . . 111.1(9)
C22 C23 H23A . . 109.4
C24 C23 H23A . . 109.4
C22 C23 H23B . . 109.4
C24 C23 H23B . . 109.4
H23A C23 H23B . . 108.0
C24' C23' C22 . . 106.8(7)
C24' C23' H23C . . 110.4
C22 C23' H23C . . 110.4
C24' C23' H23D . . 110.4
C22 C23' H23D . . 110.4
H23C C23' H23D . . 108.6
C23' C24' H24D . . 109.5
C23' C24' H24E . . 109.5
H24D C24' H24E . . 109.5
C23' C24' H24F . . 109.5
H24D C24' H24F . . 109.5
H24E C24' H24F . . 109.5
C30 C25 C26 . . 118.0(3)
C30 C25 C5 . . 122.5(3)
C26 C25 C5 . . 119.4(3)
C25 C26 C27 . . 121.4(3)
C25 C26 H26 . . 119.3
C27 C26 H26 . . 119.3
C28 C27 C26 . . 119.5(3)
C28 C27 H27 . . 120.3
C26 C27 H27 . . 120.3
O2 C28 C27 . . 124.4(3)
O2 C28 C29 . . 115.8(3)
C27 C28 C29 . . 119.8(3)
C28 C29 C30 . . 119.7(3)
C28 C29 H29 . . 120.1
C30 C29 H29 . . 120.1
C25 C30 C29 . . 121.5(3)
C25 C30 H30 . . 119.2
C29 C30 H30 . . 119.2
O2 C31 C32 . . 108.0(3)
O2 C31 H31A . . 110.1
C32 C31 H31A . . 110.1
O2 C31 H31B . . 110.1
C32 C31 H31B . . 110.1
H31A C31 H31B . . 108.4
C31 C32 C33 . . 112.4(2)
C31 C32 H32A . . 109.1
C33 C32 H32A . . 109.1
C31 C32 H32B . . 109.1
C33 C32 H32B . . 109.1
H32A C32 H32B . . 107.9
C32 C33 C34 . . 115.0(2)
C32 C33 H33A . . 108.5
C34 C33 H33A . . 108.5
C32 C33 H33B . . 108.5
C34 C33 H33B . . 108.5
H33A C33 H33B . . 107.5
C35 C34 C33 . . 111.9(2)
C35 C34 H34A . . 109.2
C33 C34 H34A . . 109.2
C35 C34 H34B . . 109.2
C33 C34 H34B . . 109.2
H34A C34 H34B . . 107.9
C34 C35 C36 . . 115.5(2)
C34 C35 H35A . . 108.4
C36 C35 H35A . . 108.4
C34 C35 H35B . . 108.4
C36 C35 H35B . . 108.4
H35A C35 H35B . . 107.5
C37 C36 C35 . . 113.3(3)
C37 C36 H36A . . 108.9
C35 C36 H36A . . 108.9
C37 C36 H36B . . 108.9
C35 C36 H36B . . 108.9
H36A C36 H36B . . 107.7
C36 C37 C38 . . 114.0(3)
C36 C37 H37A . . 108.8
C38 C37 H37A . . 108.8
C36 C37 H37B . . 108.8
C38 C37 H37B . . 108.8
H37A C37 H37B . . 107.7
C37 C38 H38A . . 109.5
C37 C38 H38B . . 109.5
H38A C38 H38B . . 109.5
C37 C38 H38C . . 109.5
H38A C38 H38C . . 109.5
H38B C38 H38C . . 109.5

loop_
_geom_bond_atom_site_label_1
_geom_bond_atom_site_label_2
_geom_bond_site_symmetry_2
_geom_bond_distance
Cu1 N1 3 1.997(2)
Cu1 N1 . 1.997(2)
Cu1 N2 . 2.002(2)
Cu1 N2 3 2.002(2)
N1 C1 . 1.379(3)
N1 C4 . 1.387(3)
N2 C9 . 1.371(3)
N2 C6 . 1.383(3)
O1 C14 . 1.379(3)
O1 C17 . 1.414(4)
O2 C28 . 1.381(3)
O2 C31 . 1.436(3)
C1 C10 . 1.392(4)
C1 C2 . 1.439(4)
C2 C3 . 1.344(4)
C2 H2 . 0.9500
C3 C4 . 1.429(4)
C3 H3 . 0.9500
C4 C5 . 1.393(4)
C5 C6 . 1.393(4)
C5 C25 . 1.507(4)
C6 C7 . 1.429(4)
C7 C8 . 1.343(4)
C7 H7 . 0.9500
C8 C9 . 1.439(4)
C8 H8 . 0.9500
C9 C10 3 1.394(4)
C10 C9 3 1.395(4)
C10 C11 . 1.504(4)
C11 C12 . 1.383(4)
C11 C16 . 1.381(4)
C12 C13 . 1.393(4)
C12 H12 . 0.9500
C13 C14 . 1.381(4)
C13 H13 . 0.9500
C14 C15 . 1.369(4)
C15 C16 . 1.396(4)
C15 H15 . 0.9500
C16 H16 . 0.9500
C17 C18 . 1.523(4)
C17 H17A . 0.9900
C17 H17B . 0.9900
C18 C19 . 1.533(4)
C18 H18A . 0.9900
C18 H18B . 0.9900
C19 C20 . 1.521(4)
C19 H19A . 0.9900
C19 H19B . 0.9900
C20 C21 . 1.521(4)
C20 H20A . 0.9900
C20 H20B . 0.9900
C21 C22 . 1.518(4)
C21 H21A . 0.9900
C21 H21B . 0.9900
C22 C23' . 1.544(4)
C22 C23 . 1.550(5)
C22 H22A . 1.0101
C22 H22B . 1.0014
C22 H22C . 1.0006
C22 H22D . 0.9822
C23 C24 . 1.537(5)
C23 H23A . 0.9900
C23 H23B . 0.9900
C24 H24A . 0.9800
C24 H24B . 0.9800
C24 H24C . 0.9800
C23' C24' . 1.540(5)
C23' H23C . 0.9900
C23' H23D . 0.9900
C24' H24D . 0.9800
C24' H24E . 0.9800
C24' H24F . 0.9800
C25 C30 . 1.379(4)
C25 C26 . 1.379(4)
C26 C27 . 1.399(4)
C26 H26 . 0.9500
C27 C28 . 1.375(4)
C27 H27 . 0.9500
C28 C29 . 1.383(4)
C29 C30 . 1.387(4)
C29 H29 . 0.9500
C30 H30 . 0.9500
C31 C32 . 1.510(4)
C31 H31A . 0.9900
C31 H31B . 0.9900
C32 C33 . 1.522(4)
C32 H32A . 0.9900
C32 H32B . 0.9900
C33 C34 . 1.519(4)
C33 H33A . 0.9900
C33 H33B . 0.9900
C34 C35 . 1.519(4)
C34 H34A . 0.9900
C34 H34B . 0.9900
C35 C36 . 1.523(4)
C35 H35A . 0.9900
C35 H35B . 0.9900
C36 C37 . 1.520(4)
C36 H36A . 0.9900
C36 H36B . 0.9900
C37 C38 . 1.510(5)
C37 H37A . 0.9900
C37 H37B . 0.9900
C38 H38A . 0.9800
C38 H38B . 0.9800
C38 H38C . 0.9800
